data_7105976
loop_
_publ_author_name
'Felix Voss'
'Eberhardt Herdtweck'
'Thorsten Bach'

_publ_section_title
;
 Hydrogen bond induced enantiselectivity in Mn(salen)-catalysed
 sulfoxidation reactions
;
_journal_name_full Chem.Commun.
_journal_page_first 2137
_journal_paper_doi 10.1039/c0cc04636a
_journal_volume 47
_journal_year 2011
_chemical_absolute_configuration ad
_chemical_formula_moiety 'C19 H25 N O4 S'
_chemical_formula_sum 'C19 H25 N O4 S'
_chemical_formula_weight 363.47
_chemical_name_systematic ?
_space_group_IT_number 19
_symmetry_cell_setting orthorhombic
_symmetry_Int_Tables_number 19
_symmetry_space_group_name_Hall 'P 2ac 2ab'
_symmetry_space_group_name_H-M 'P 21 21 21'
_atom_sites_solution_hydrogens difmap
_atom_sites_solution_primary direct
_atom_sites_solution_secondary difmap
_cell_angle_alpha 90
_cell_angle_beta 90
_cell_angle_gamma 90
_cell_formula_units_Z 4
_cell_length_a 9.2813(2)
_cell_length_b 13.9405(3)
_cell_length_c 14.3069(3)
_cell_measurement_reflns_used 9229
_cell_measurement_temperature 123(1)
_cell_measurement_theta_max 66.53
_cell_measurement_theta_min 4.43
_cell_volume 1851.11(7)
_computing_cell_refinement 'SAINT (Bruker, 2008b)'
_computing_data_collection 'APEX II Control Software (Bruker, 2008a)'
_computing_data_reduction 'SAINT (Bruker, 2008b)'
_computing_molecular_graphics 'PLATON (Spek, 2010)'
_computing_publication_material 'PLATON (Spek, 2010)'
_computing_structure_refinement 'SHELXL97 (Sheldrick, 1998)'
_computing_structure_solution 'SIR92 (Altomare, 1994)'
_diffrn_ambient_temperature 123(1)
_diffrn_detector ' CCD plate '
_diffrn_detector_area_resol_mean 16
_diffrn_measured_fraction_theta_full 0.974
_diffrn_measured_fraction_theta_max 0.974
_diffrn_measurement_device ' \k-geometry diffractometer '
_diffrn_measurement_device_type ' Bruker APEX-II CCD '
_diffrn_measurement_method ' phi- and omega-rotation '
_diffrn_radiation_monochromator graphite
_diffrn_radiation_source 'sealed tube'
_diffrn_radiation_type 'Cu K\a'
_diffrn_radiation_wavelength 1.54180
_diffrn_reflns_av_R_equivalents 0.0326
_diffrn_reflns_av_sigmaI/netI 0.0143
_diffrn_reflns_limit_h_max 10
_diffrn_reflns_limit_h_min -10
_diffrn_reflns_limit_k_max 16
_diffrn_reflns_limit_k_min -15
_diffrn_reflns_limit_l_max 16
_diffrn_reflns_limit_l_min -16
_diffrn_reflns_number 46195
_diffrn_reflns_theta_full 66.53
_diffrn_reflns_theta_max 66.53
_diffrn_reflns_theta_min 4.43
_diffrn_standards_decay_% 0
_exptl_absorpt_coefficient_mu 1.747
_exptl_absorpt_correction_T_max 0.7528
_exptl_absorpt_correction_T_min 0.5140
_exptl_absorpt_correction_type multi-scan
_exptl_absorpt_process_details 'SADABS, Bruker, 2008b'
_exptl_crystal_colour colorless
_exptl_crystal_density_diffrn 1.304
_exptl_crystal_density_meas ?
_exptl_crystal_density_method none
_exptl_crystal_description fragment
_exptl_crystal_F_000 776
_exptl_crystal_size_max 0.64
_exptl_crystal_size_mid 0.30
_exptl_crystal_size_min 0.25
_refine_diff_density_max 0.167
_refine_diff_density_min -0.155
_refine_diff_density_rms 0.026
_refine_ls_abs_structure_details 'Flack H D (1983), Acta Cryst. A39, 876-881'
_refine_ls_abs_structure_Flack 0.029(10)
_refine_ls_extinction_coef 0.00212(13)
_refine_ls_extinction_expression Fc^*^=kFc[1+0.001xFc^2^\l^3^/sin(2\q)]^-1/4^
_refine_ls_extinction_method SHELXL
_refine_ls_goodness_of_fit_ref 1.069
_refine_ls_hydrogen_treatment refall
_refine_ls_matrix_type full
_refine_ls_number_parameters 327
_refine_ls_number_reflns 3167
_refine_ls_number_restraints 0
_refine_ls_restrained_S_all 1.069
_refine_ls_R_factor_all 0.0193
_refine_ls_R_factor_gt 0.0190
_refine_ls_shift/su_max 0.000
_refine_ls_shift/su_mean 0.000
_refine_ls_structure_factor_coef Fsqd
_refine_ls_weighting_details 'w=1/[\s^2^(Fo^2^)+(0.0198P)^2^+0.4064P] where P=(Fo^2^+2Fc^2^)/3'
_refine_ls_weighting_scheme sigma
_refine_ls_wR_factor_gt 0.0475
_refine_ls_wR_factor_ref 0.0476
_reflns_number_gt 3130
_reflns_number_total 3167
_reflns_threshold_expression I>2\s(I)
_cod_data_source_file C0CC04636A.TXT
_cod_data_source_block compound_10
_cod_depositor_comments
;
The following automatic conversions were performed:

'_symmetry_cell_setting' value 'Orthorhombic' changed to
'orthorhombic' according to the built-in table from CIF Core
dictionary named 'cif_core.dic' version 2.4.1 from 2010-06-29.

Automatic conversion script
Id: cif_fix_values 1646 2011-03-28 12:23:43Z adriana 

The following automatic conversions were performed:

'_exptl_crystal_density_meas' value 'none' was changed to '?' - the
value is perceived as not measured.

Automatic conversion script
Id: cif_fix_values 3008 2015-01-20 13:52:24Z robertas 
;
_cod_database_code 7105976

loop_
_symmetry_equiv_pos_site_id
_symmetry_equiv_pos_as_xyz
1 x,y,z
2 1/2-x,-y,1/2+z
3 1/2+x,1/2-y,-z
4 -x,1/2+y,1/2-z

loop_
_atom_site_aniso_label
_atom_site_aniso_U_11
_atom_site_aniso_U_22
_atom_site_aniso_U_33
_atom_site_aniso_U_23
_atom_site_aniso_U_13
_atom_site_aniso_U_12
S1 0.0199(2) 0.0201(2) 0.0342(2) 0.0009(1) 0.0052(1) 0.0049(1)
O1 0.0391(6) 0.0215(5) 0.0519(6) 0.0086(5) 0.0022(5) 0.0042(4)
O2 0.0222(5) 0.0264(5) 0.0292(5) -0.0062(4) -0.0011(4) -0.0024(4)
O3 0.0155(4) 0.0228(4) 0.0162(4) 0.0026(3) 0.0023(3) 0.0023(4)
O4 0.0218(5) 0.0439(6) 0.0203(4) 0.0024(4) 0.0000(4) 0.0104(5)
N1 0.0160(5) 0.0201(5) 0.0164(5) -0.0007(4) 0.0011(4) 0.0003(4)
C1 0.0184(6) 0.0190(6) 0.0150(6) 0.0045(5) 0.0005(5) -0.0013(5)
C2 0.0231(7) 0.0216(7) 0.0175(6) 0.0012(5) 0.0014(5) -0.0014(6)
C3 0.0326(8) 0.0256(7) 0.0192(6) -0.0003(6) -0.0012(6) -0.0074(6)
C4 0.0240(7) 0.0357(8) 0.0263(7) 0.0052(6) -0.0072(6) -0.0102(6)
C5 0.0186(6) 0.0329(7) 0.0275(6) 0.0092(6) -0.0005(5) 0.0003(6)
C6 0.0188(6) 0.0211(6) 0.0198(6) 0.0045(5) 0.0015(5) 0.0011(5)
C7 0.0238(7) 0.0225(7) 0.0222(6) -0.0048(6) 0.0054(5) -0.0001(5)
C8 0.0199(6) 0.0169(5) 0.0191(6) 0.0007(5) 0.0006(5) 0.0029(5)
C9 0.0168(6) 0.0174(6) 0.0173(6) -0.0021(5) 0.0004(5) -0.0004(5)
C10 0.0125(6) 0.0239(6) 0.0177(6) -0.0009(5) 0.0035(5) 0.0012(5)
C11 0.0235(7) 0.0209(6) 0.0222(6) -0.0001(5) 0.0021(6) -0.0003(5)
C12 0.0237(7) 0.0254(7) 0.0246(7) -0.0059(6) 0.0033(6) 0.0006(6)
C13 0.0240(7) 0.0338(8) 0.0202(6) -0.0053(6) 0.0061(6) -0.0030(6)
C14 0.0242(7) 0.0271(7) 0.0230(6) 0.0000(6) 0.0077(6) -0.0037(6)
C15 0.0165(6) 0.0224(7) 0.0186(6) 0.0009(5) 0.0006(5) -0.0018(5)
C16 0.0509(11) 0.0294(9) 0.0392(9) -0.0129(7) 0.0135(9) -0.0034(7)
C17 0.0229(7) 0.0221(6) 0.0236(6) -0.0012(6) 0.0052(6) -0.0011(5)
C18 0.0354(9) 0.0319(9) 0.0543(11) -0.0174(8) -0.0095(8) -0.0013(7)
C19 0.0532(10) 0.0229(8) 0.0364(8) 0.0028(7) 0.0103(8) -0.0016(7)

loop_
_atom_site_label
_atom_site_type_symbol
_atom_site_thermal_displace_type
_atom_site_fract_x
_atom_site_fract_y
_atom_site_fract_z
_atom_site_occupancy
_atom_site_U_iso_or_equiv
_atom_site_calc_flag
_atom_site_refinement_flags
S1 S Uani 0.67023(3) 0.18154(2) 0.10800(2) 1.000 0.0247(1) . .
O1 O Uani 0.62493(11) 0.09632(7) 0.16279(8) 1.000 0.0375(3) . .
O2 O Uani 0.27511(9) 0.17572(7) 0.06789(6) 1.000 0.0259(3) . .
O3 O Uani 0.26119(9) 0.27087(6) 0.29810(5) 1.000 0.0182(2) . .
O4 O Uani 0.14988(10) 0.33405(7) 0.17218(6) 1.000 0.0287(3) . .
N1 N Uani 0.38668(11) 0.28186(8) 0.16370(7) 1.000 0.0175(3) . .
C1 C Uani 0.51482(13) 0.32457(9) 0.19941(8) 1.000 0.0175(3) . .
C2 C Uani 0.50648(15) 0.40795(9) 0.25278(9) 1.000 0.0207(4) . .
C3 C Uani 0.63149(15) 0.45050(10) 0.28587(9) 1.000 0.0258(4) . .
C4 C Uani 0.76554(16) 0.41189(11) 0.26548(9) 1.000 0.0287(4) . .
C5 C Uani 0.77452(14) 0.32943(11) 0.21117(9) 1.000 0.0263(4) . .
C6 C Uani 0.64980(14) 0.28570(9) 0.17878(8) 1.000 0.0199(3) . .
C7 C Uani 0.52042(14) 0.21239(10) 0.03298(9) 1.000 0.0228(4) . .
C8 C Uani 0.38273(13) 0.22030(9) 0.08789(8) 1.000 0.0186(3) . .
C9 C Uani 0.25167(13) 0.29915(8) 0.21040(8) 1.000 0.0172(3) . .
C10 C Uani 0.13686(13) 0.29121(9) 0.35935(8) 1.000 0.0180(3) . .
C11 C Uani 0.15892(15) 0.38929(9) 0.40308(9) 1.000 0.0222(4) . .
C12 C Uani 0.04210(15) 0.41067(10) 0.47524(10) 1.000 0.0246(4) . .
C13 C Uani 0.03969(15) 0.33120(11) 0.54828(9) 1.000 0.0260(4) . .
C14 C Uani 0.01482(15) 0.23342(10) 0.50286(10) 1.000 0.0248(4) . .
C15 C Uani 0.12967(13) 0.20944(9) 0.42934(8) 1.000 0.0192(4) . .
C16 C Uani 0.0626(2) 0.50995(12) 0.51766(13) 1.000 0.0398(6) . .
C17 C Uani 0.10845(14) 0.11050(9) 0.38219(9) 1.000 0.0229(4) . .
C18 C Uani -0.02814(19) 0.10326(13) 0.32324(14) 1.000 0.0405(6) . .
C19 C Uani 0.1147(2) 0.03013(11) 0.45426(12) 1.000 0.0375(5) . .
H21 H Uiso 0.4093(15) 0.4332(10) 0.2673(9) 1.000 0.015(3) . .
H31 H Uiso 0.6202(15) 0.5088(11) 0.3192(10) 1.000 0.024(4) . .
H41 H Uiso 0.852(2) 0.4396(12) 0.2851(11) 1.000 0.035(4) . .
H51 H Uiso 0.8678(17) 0.3027(11) 0.1936(10) 1.000 0.027(4) . .
H71 H Uiso 0.5485(17) 0.2709(12) 0.0042(11) 1.000 0.031(4) . .
H72 H Uiso 0.5142(15) 0.1615(10) -0.0139(10) 1.000 0.020(3) . .
H101 H Uiso 0.0511(14) 0.2914(8) 0.3212(8) 1.000 0.006(3) . .
H111 H Uiso 0.1558(16) 0.4355(10) 0.3543(10) 1.000 0.023(4) . .
H112 H Uiso 0.2517(16) 0.3919(10) 0.4338(9) 1.000 0.017(3) . .
H121 H Uiso -0.0492(16) 0.4118(10) 0.4411(10) 1.000 0.021(4) . .
H131 H Uiso -0.0353(16) 0.3430(10) 0.5935(11) 1.000 0.026(4) . .
H132 H Uiso 0.1281(16) 0.3333(11) 0.5834(10) 1.000 0.025(4) . .
H141 H Uiso -0.0851(16) 0.2343(10) 0.4724(9) 1.000 0.021(4) . .
H142 H Uiso 0.0178(16) 0.1850(11) 0.5499(10) 1.000 0.026(4) . .
H151 H Uiso 0.2206(16) 0.2068(10) 0.4604(9) 1.000 0.018(3) . .
H161 H Uiso -0.008(2) 0.5248(13) 0.5629(14) 1.000 0.049(5) . .
H162 H Uiso 0.066(2) 0.5590(14) 0.4669(13) 1.000 0.048(5) . .
H163 H Uiso 0.148(2) 0.5125(13) 0.5518(12) 1.000 0.044(5) . .
H171 H Uiso 0.1919(15) 0.1016(10) 0.3412(9) 1.000 0.018(3) . .
H181 H Uiso -0.028(2) 0.1450(16) 0.2691(15) 1.000 0.063(6) . .
H182 H Uiso -0.115(2) 0.1212(16) 0.3567(15) 1.000 0.072(7) . .
H183 H Uiso -0.0419(19) 0.0378(13) 0.3002(12) 1.000 0.043(5) . .
H191 H Uiso 0.196(2) 0.0383(15) 0.5008(15) 1.000 0.061(6) . .
H192 H Uiso 0.117(2) -0.0288(15) 0.4237(14) 1.000 0.056(6) . .
H193 H Uiso 0.028(2) 0.0314(13) 0.4914(13) 1.000 0.049(5) . .

loop_
_atom_type_symbol
_atom_type_description
_atom_type_scat_dispersion_real
_atom_type_scat_dispersion_imag
_atom_type_scat_source
S S 0.3331 0.5567 'International Tables Vol C Tables 4.2.6.8 and 6.1.1.4'
O O 0.0492 0.0322 'International Tables Vol C Tables 4.2.6.8 and 6.1.1.4'
N N 0.0311 0.0180 'International Tables Vol C Tables 4.2.6.8 and 6.1.1.4'
H H 0.0000 0.0000 'International Tables Vol C Tables 4.2.6.8 and 6.1.1.4'
C C 0.0181 0.0091 'International Tables Vol C Tables 4.2.6.8 and 6.1.1.4'

loop_
_geom_angle_atom_site_label_1
_geom_angle_atom_site_label_2
_geom_angle_atom_site_label_3
_geom_angle
_geom_angle_site_symmetry_1
_geom_angle_site_symmetry_2
_geom_angle_site_symmetry_3
_geom_angle_publ_flag
O1 S1 C6 108.80(6) . . . yes
O1 S1 C7 106.62(6) . . . yes
C6 S1 C7 93.54(6) . . . yes
C9 O3 C10 117.07(9) . . . yes
C1 N1 C8 124.22(10) . . . yes
C1 N1 C9 119.34(10) . . . yes
C8 N1 C9 116.38(10) . . . yes
N1 C1 C2 119.93(11) . . . yes
N1 C1 C6 120.72(11) . . . yes
C2 C1 C6 119.31(11) . . . no
C1 C2 C3 119.85(12) . . . no
C2 C3 C4 120.86(13) . . . no
C3 C4 C5 119.50(13) . . . no
C4 C5 C6 119.99(12) . . . no
S1 C6 C1 122.16(10) . . . yes
S1 C6 C5 117.34(10) . . . yes
C1 C6 C5 120.48(12) . . . no
S1 C7 C8 111.14(9) . . . yes
O2 C8 N1 121.70(11) . . . yes
O2 C8 C7 122.68(11) . . . yes
N1 C8 C7 115.62(11) . . . yes
O3 C9 O4 127.61(11) . . . yes
O3 C9 N1 109.46(10) . . . yes
O4 C9 N1 122.93(11) . . . yes
O3 C10 C11 108.20(10) . . . yes
O3 C10 C15 106.35(9) . . . yes
C11 C10 C15 114.23(10) . . . no
C10 C11 C12 111.03(11) . . . no
C11 C12 C13 109.42(11) . . . no
C11 C12 C16 110.99(12) . . . no
C13 C12 C16 112.92(12) . . . no
C12 C13 C14 111.06(11) . . . no
C13 C14 C15 112.40(11) . . . no
C10 C15 C14 108.60(10) . . . no
C10 C15 C17 112.77(10) . . . no
C14 C15 C17 113.86(10) . . . no
C15 C17 C18 113.92(11) . . . no
C15 C17 C19 110.82(11) . . . no
C18 C17 C19 110.92(13) . . . no
C1 C2 H21 117.5(8) . . . no
C3 C2 H21 122.6(8) . . . no
C2 C3 H31 116.5(9) . . . no
C4 C3 H31 122.5(9) . . . no
C3 C4 H41 123.2(10) . . . no
C5 C4 H41 117.3(10) . . . no
C4 C5 H51 120.9(9) . . . no
C6 C5 H51 119.1(9) . . . no
S1 C7 H71 104.5(10) . . . no
S1 C7 H72 106.3(8) . . . no
C8 C7 H71 113.4(10) . . . no
C8 C7 H72 111.2(8) . . . no
H71 C7 H72 110.0(13) . . . no
O3 C10 H101 108.0(7) . . . no
C11 C10 H101 110.0(7) . . . no
C15 C10 H101 109.8(7) . . . no
C10 C11 H111 107.7(9) . . . no
C10 C11 H112 110.0(8) . . . no
C12 C11 H111 110.0(9) . . . no
C12 C11 H112 108.5(8) . . . no
H111 C11 H112 109.6(12) . . . no
C11 C12 H121 106.3(9) . . . no
C13 C12 H121 110.0(8) . . . no
C16 C12 H121 107.0(8) . . . no
C12 C13 H131 110.3(9) . . . no
C12 C13 H132 108.9(9) . . . no
C14 C13 H131 109.2(9) . . . no
C14 C13 H132 112.2(9) . . . no
H131 C13 H132 105.1(13) . . . no
C13 C14 H141 107.9(8) . . . no
C13 C14 H142 109.1(9) . . . no
C15 C14 H141 109.9(8) . . . no
C15 C14 H142 108.0(9) . . . no
H141 C14 H142 109.6(12) . . . no
C10 C15 H151 107.3(8) . . . no
C14 C15 H151 107.7(8) . . . no
C17 C15 H151 106.3(8) . . . no
C12 C16 H161 112.7(11) . . . no
C12 C16 H162 109.7(11) . . . no
C12 C16 H163 110.5(11) . . . no
H161 C16 H162 111.8(16) . . . no
H161 C16 H163 102.9(16) . . . no
H162 C16 H163 109.2(15) . . . no
C15 C17 H171 105.9(8) . . . no
C18 C17 H171 108.5(8) . . . no
C19 C17 H171 106.4(8) . . . no
C17 C18 H181 113.6(11) . . . no
C17 C18 H182 113.6(12) . . . no
C17 C18 H183 110.9(10) . . . no
H181 C18 H182 103.9(17) . . . no
H181 C18 H183 106.9(17) . . . no
H182 C18 H183 107.3(16) . . . no
C17 C19 H191 113.0(12) . . . no
C17 C19 H192 109.4(13) . . . no
C17 C19 H193 109.1(11) . . . no
H191 C19 H192 113.0(17) . . . no
H191 C19 H193 104.9(16) . . . no
H192 C19 H193 107.1(16) . . . no

loop_
_geom_bond_atom_site_label_1
_geom_bond_atom_site_label_2
_geom_bond_distance
_geom_bond_site_symmetry_1
_geom_bond_site_symmetry_2
_geom_bond_publ_flag
S1 O1 1.4841(11) . . yes
S1 C6 1.7804(13) . . yes
S1 C7 1.8084(13) . . yes
O2 C8 1.2107(15) . . yes
O3 C9 1.3182(14) . . yes
O3 C10 1.4764(14) . . yes
O4 C9 1.1951(15) . . yes
N1 C1 1.4248(16) . . yes
N1 C8 1.3835(16) . . yes
N1 C9 1.4404(16) . . yes
C1 C2 1.3929(18) . . no
C1 C6 1.3965(18) . . no
C2 C3 1.3864(19) . . no
C3 C4 1.387(2) . . no
C4 C5 1.390(2) . . no
C5 C6 1.3879(19) . . no
C7 C8 1.5041(18) . . no
C10 C11 1.5175(18) . . no
C10 C15 1.5187(17) . . no
C11 C12 1.5265(19) . . no
C12 C13 1.523(2) . . no
C12 C16 1.523(2) . . no
C13 C14 1.528(2) . . no
C14 C15 1.5344(18) . . no
C15 C17 1.5480(18) . . no
C17 C18 1.526(2) . . no
C17 C19 1.524(2) . . no
C2 H21 0.990(14) . . no
C3 H31 0.948(15) . . no
C4 H41 0.934(18) . . no
C5 H51 0.976(16) . . no
C7 H71 0.950(17) . . no
C7 H72 0.978(14) . . no
C10 H101 0.965(13) . . no
C11 H111 0.950(14) . . no
C11 H112 0.968(15) . . no
C12 H121 0.978(15) . . no
C13 H131 0.964(15) . . no
C13 H132 0.963(15) . . no
C14 H141 1.025(15) . . no
C14 H142 0.954(15) . . no
C15 H151 0.955(15) . . no
C16 H161 0.944(19) . . no
C16 H162 0.998(19) . . no
C16 H163 0.932(18) . . no
C17 H171 0.979(14) . . no
C18 H181 0.97(2) . . no
C18 H182 0.97(2) . . no
C18 H183 0.979(18) . . no
C19 H191 1.01(2) . . no
C19 H192 0.93(2) . . no
C19 H193 0.965(19) . . no
